data_4329079
loop_
_publ_author_name
'Kazuhiro Takahashi'
'Yuta Hasegawa'
'Ryota Sakamoto'
'Michihiro Nishikawa'
'Shoko Kume'
'Eiji Nishibori'
'Hiroshi Nishihara'

_publ_section_title
;
 Solid-State Ligand-Driven Light-Induced Spin Change at Ambient
 Temperatures in Bis(dipyrazolylstyrylpyridine)iron(II) Complexes
;
_journal_name_full 'Inorganic Chemistry'
_journal_page_first 5188
_journal_page_last 5198
_journal_paper_doi 10.1021/ic300030b
_journal_volume 51
_journal_year 2012
_chemical_formula_moiety 'C38 H30 Fe N10, 2(B F4)'
_chemical_formula_sum 'C38 H30 B2 F8 Fe N10'
_chemical_formula_weight 856.18
_space_group_IT_number 15
_symmetry_cell_setting monoclinic
_symmetry_space_group_name_Hall '-C 2yc'
_symmetry_space_group_name_H-M 'C 1 2/c 1'
_audit_creation_date 2009-01-07T22:36:49-00:00
_audit_creation_method 'WinGX routine CIF_UPDATE'
_cell_angle_alpha 90
_cell_angle_beta 140.303(7)
_cell_angle_gamma 90
_cell_formula_units_Z 8
_cell_length_a 39.672(18)
_cell_length_b 8.106(3)
_cell_length_c 36.949(18)
_cell_measurement_reflns_used 7519
_cell_measurement_temperature 90(2)
_cell_measurement_theta_max 27.48
_cell_measurement_theta_min 3.04
_cell_volume 7589(6)
_computing_structure_refinement 'SHELXL-97 (Sheldrick, 1997)'
_diffrn_ambient_temperature 90(2)
_diffrn_detector_area_resol_mean 28.5714
_diffrn_measured_fraction_theta_full 0.994
_diffrn_measured_fraction_theta_max 0.994
_diffrn_measurement_device_type 'Rigaku Saturn'
_diffrn_measurement_method dtprofit.ref
_diffrn_radiation_detector CCD
_diffrn_radiation_monochromator 'Graphite Monochromator'
_diffrn_radiation_wavelength 0.71073
_diffrn_reflns_av_R_equivalents 0.0850
_diffrn_reflns_limit_h_max 51
_diffrn_reflns_limit_h_min -50
_diffrn_reflns_limit_k_max 10
_diffrn_reflns_limit_k_min -9
_diffrn_reflns_limit_l_max 47
_diffrn_reflns_limit_l_min -47
_diffrn_reflns_number 29181
_diffrn_reflns_theta_full 27.48
_diffrn_reflns_theta_max 27.48
_diffrn_reflns_theta_min 3.04
_exptl_absorpt_coefficient_mu 0.481
_exptl_absorpt_correction_T_max 0.962
_exptl_absorpt_correction_T_min 0.920
_exptl_absorpt_correction_type numerical
_exptl_crystal_colour Yellow
_exptl_crystal_density_diffrn 1.498
_exptl_crystal_description Plate
_exptl_crystal_F_000 3488
_exptl_crystal_preparation 'nitromethane-diethyl ether'
_exptl_crystal_size_max 0.31
_exptl_crystal_size_mid 0.25
_exptl_crystal_size_min 0.02
_refine_diff_density_max 1.364
_refine_diff_density_min -0.834
_refine_ls_extinction_method none
_refine_ls_goodness_of_fit_ref 1.098
_refine_ls_hydrogen_treatment constr
_refine_ls_matrix_type full
_refine_ls_number_parameters 553
_refine_ls_number_reflns 8647
_refine_ls_number_restraints 0
_refine_ls_restrained_S_all 1.098
_refine_ls_R_factor_gt 0.0927
_refine_ls_shift/su_max 0
_refine_ls_structure_factor_coef Fsqd
_refine_ls_weighting_details 'calc w=1/[\s^2^(Fo^2^)+(0.1250P)^2^+3.1189P] where P=(Fo^2^+2Fc^2^)/3'
_refine_ls_weighting_scheme calc
_refine_ls_wR_factor_ref 0.2656
_reflns_number_gt 5418
_reflns_number_total 8647
_reflns_threshold_expression >2sigma(I)
_cod_data_source_file ic300030b_si_002_1.cif
_cod_data_source_block Z-H
_cod_original_sg_symbol_H-M 'C 2/c'
_cod_database_code 4329079

loop_
_symmetry_equiv_pos_as_xyz
'x, y, z'
'-x, y, -z+1/2'
'x+1/2, y+1/2, z'
'-x+1/2, y+1/2, -z+1/2'
'-x, -y, -z'
'x, -y, z-1/2'
'-x+1/2, -y+1/2, -z'
'x+1/2, -y+1/2, z-1/2'

loop_
_atom_site_label
_atom_site_type_symbol
_atom_site_fract_x
_atom_site_fract_y
_atom_site_fract_z
_atom_site_U_iso_or_equiv
_atom_site_adp_type
_atom_site_occupancy
_atom_site_calc_flag
_atom_site_refinement_flags
_atom_site_disorder_group
F7 F 0.7700(3) 0.1383(8) 0.4940(3) 0.054(2) Uani 0.511(7) d P 1
F8 F 0.7803(5) 0.3408(12) 0.5427(4) 0.114(4) Uani 0.511(7) d P 1
F9 F 0.7958(3) 0.3098(10) 0.5211(3) 0.062(2) Uani 0.489(7) d P 2
F10 F 0.7225(3) 0.3726(9) 0.4476(3) 0.062(2) Uani 0.489(7) d P 2
C1 C 0.84100(19) -0.1866(6) 0.5056(2) 0.0391(11) Uani 1 d . .
H1 H 0.832 -0.2195 0.4743 0.047 Uiso 1 calc R .
C2 C 0.8318(2) -0.2823(6) 0.5290(2) 0.0433(12) Uani 1 d . .
H2 H 0.816 -0.3885 0.5171 0.052 Uiso 1 calc R .
C3 C 0.85028(19) -0.1899(5) 0.5726(2) 0.0371(11) Uani 1 d . .
H3 H 0.8497 -0.2201 0.5969 0.045 Uiso 1 calc R .
C4 C 0.89044(16) 0.0934(5) 0.60941(18) 0.0298(9) Uani 1 d . .
C5 C 0.89603(19) 0.1092(6) 0.6511(2) 0.0357(10) Uani 1 d . .
H4 H 0.8865 0.022 0.6591 0.043 Uiso 1 calc R .
C6 C 0.91624(19) 0.2579(6) 0.68118(19) 0.0362(11) Uani 1 d . .
C7 C 0.92961(18) 0.3831(6) 0.66826(19) 0.0340(10) Uani 1 d . .
H5 H 0.9426 0.4863 0.6873 0.041 Uiso 1 calc R .
C8 C 0.92334(18) 0.3519(5) 0.6269(2) 0.0318(10) Uani 1 d . .
C9 C 0.9629(2) 0.6135(6) 0.6337(2) 0.0388(11) Uani 1 d . .
H6 H 0.977 0.6642 0.6664 0.047 Uiso 1 calc R .
C10 C 0.9653(2) 0.6736(6) 0.6013(2) 0.0427(12) Uani 1 d . .
H7 H 0.9813 0.7738 0.6069 0.051 Uiso 1 calc R .
C11 C 0.93952(18) 0.5592(5) 0.5582(2) 0.0351(10) Uani 1 d . .
H8 H 0.935 0.5695 0.529 0.042 Uiso 1 calc R .
C12 C 0.9271(2) 0.2748(6) 0.7291(2) 0.0444(13) Uani 1 d . .
H9 H 0.9464 0.187 0.7558 0.053 Uiso 1 calc R .
C13 C 0.9134(2) 0.3969(6) 0.7401(2) 0.0419(12) Uani 1 d . .
H10 H 0.9279 0.3914 0.7758 0.05 Uiso 1 calc R .
C14 C 0.8787(2) 0.5393(6) 0.7044(2) 0.0402(11) Uani 1 d . .
C15 C 0.8868(2) 0.6919(7) 0.7283(2) 0.0485(13) Uani 1 d . .
H11 H 0.9164 0.7057 0.7682 0.058 Uiso 1 calc R .
C16 C 0.8526(3) 0.8214(7) 0.6948(3) 0.0531(15) Uani 1 d . .
H12 H 0.8587 0.9236 0.7117 0.064 Uiso 1 calc R .
C17 C 0.8095(3) 0.8034(7) 0.6369(3) 0.0571(15) Uani 1 d . .
H13 H 0.786 0.8932 0.614 0.069 Uiso 1 calc R .
C18 C 0.8003(2) 0.6546(7) 0.6118(3) 0.0516(14) Uani 1 d . .
H14 H 0.7703 0.6423 0.5719 0.062 Uiso 1 calc R .
C19 C 0.83504(19) 0.5230(7) 0.6455(2) 0.0434(12) Uani 1 d . .
H15 H 0.829 0.4218 0.6282 0.052 Uiso 1 calc R .
C20 C 0.7679(2) 0.2505(7) 0.4114(2) 0.0470(13) Uani 1 d . .
H16 H 0.7535 0.2296 0.4228 0.056 Uiso 1 calc R .
C21 C 0.7378(2) 0.2908(7) 0.3555(2) 0.0512(14) Uani 1 d . .
H17 H 0.7005 0.3019 0.3234 0.061 Uiso 1 calc R .
C22 C 0.7731(2) 0.3105(7) 0.3571(2) 0.0471(13) Uani 1 d . .
H18 H 0.7652 0.3371 0.3261 0.057 Uiso 1 calc R .
C23 C 0.87176(17) 0.2780(5) 0.43618(18) 0.0312(10) Uani 1 d . .
C24 C 0.8807(2) 0.3262(6) 0.4083(2) 0.0373(11) Uani 1 d . .
H19 H 0.853 0.3719 0.3713 0.045 Uiso 1 calc R .
C25 C 0.9315(2) 0.3063(7) 0.4358(2) 0.0421(12) Uani 1 d . .
C26 C 0.9714(2) 0.2476(7) 0.4913(2) 0.0447(13) Uani 1 d . .
H20 H 1.0066 0.2361 0.5118 0.054 Uiso 1 calc R .
C27 C 0.95833(18) 0.2065(6) 0.51578(19) 0.0348(10) Uani 1 d . .
C28 C 1.0483(2) 0.1301(7) 0.6134(2) 0.0490(14) Uani 1 d . .
H21 H 1.0692 0.1464 0.6096 0.059 Uiso 1 calc R .
C29 C 1.0660(2) 0.0803(8) 0.6610(2) 0.0498(14) Uani 1 d . .
H22 H 1.1014 0.0549 0.6968 0.06 Uiso 1 calc R .
C30 C 1.02082(19) 0.0744(6) 0.64617(19) 0.0368(11) Uani 1 d . .
H23 H 1.0211 0.0436 0.6712 0.044 Uiso 1 calc R .
C31 C 0.9436(2) 0.3562(8) 0.4083(2) 0.0573(16) Uani 1 d . .
H24 H 0.9794 0.3857 0.4335 0.069 Uiso 1 calc R .
C32 C 0.9119(2) 0.3660(9) 0.3535(2) 0.0603(17) Uani 1 d . .
H25 H 0.9269 0.4145 0.3448 0.072 Uiso 1 calc R .
C33 C 0.8558(2) 0.3108(8) 0.3036(2) 0.0513(14) Uani 1 d . .
C34 C 0.8363(2) 0.1665(7) 0.3035(2) 0.0510(14) Uani 1 d . .
H26 H 0.8594 0.0984 0.3363 0.061 Uiso 1 calc R .
C35 C 0.7833(3) 0.1211(8) 0.2558(2) 0.0621(17) Uani 1 d . .
H27 H 0.7701 0.0248 0.2563 0.075 Uiso 1 calc R .
C36 C 0.7499(3) 0.2206(9) 0.2070(3) 0.0673(19) Uani 1 d . .
H28 H 0.7137 0.1924 0.1745 0.081 Uiso 1 calc R .
C37 C 0.7698(3) 0.3594(9) 0.2062(3) 0.0685(19) Uani 1 d . .
H29 H 0.7472 0.4239 0.1727 0.082 Uiso 1 calc R .
C38 C 0.8222(2) 0.4059(8) 0.2537(2) 0.0578(16) Uani 1 d . .
H30 H 0.8354 0.5011 0.2526 0.069 Uiso 1 calc R .
N1 N 0.86418(15) -0.0422(5) 0.53312(15) 0.0332(9) Uani 1 d . .
N2 N 0.86977(15) -0.0467(5) 0.57472(15) 0.0332(9) Uani 1 d . .
N3 N 0.90427(14) 0.2125(4) 0.59746(15) 0.0310(8) Uani 1 d . .
N4 N 0.93678(15) 0.4674(4) 0.61053(16) 0.0331(9) Uani 1 d . .
N5 N 0.92202(16) 0.4326(5) 0.56356(17) 0.0369(9) Uani 1 d . .
N6 N 0.81919(16) 0.2457(5) 0.44596(17) 0.0393(10) Uani 1 d . .
N7 N 0.82229(16) 0.2843(5) 0.41227(16) 0.0362(9) Uani 1 d . .
N8 N 0.90977(15) 0.2206(4) 0.48924(15) 0.0315(8) Uani 1 d . .
N9 N 0.99542(15) 0.1520(5) 0.57241(16) 0.0359(9) Uani 1 d . .
N10 N 0.97802(14) 0.1179(4) 0.59237(15) 0.0306(8) Uani 1 d . .
F1 F 0.64960(14) 0.4147(5) 0.07087(16) 0.0831(13) Uani 1 d . .
F2 F 0.62917(19) 0.1622(4) 0.06909(15) 0.112(2) Uani 1 d . .
F3 F 0.61319(18) 0.3775(9) 0.09352(18) 0.145(3) Uani 1 d . .
F4 F 0.56346(12) 0.3411(4) 0.00350(13) 0.0559(9) Uani 1 d . .
F5 F 0.95543(13) 0.7542(4) 0.71020(13) 0.0562(9) Uani 1 d . .
F6 F 1.00431(10) 0.9512(3) 0.72257(10) 0.0404(7) Uani 1 d . .
Fe1 Fe 0.89351(3) 0.17698(8) 0.53152(3) 0.0316(2) Uani 1 d . .
B1 B 0.6134(3) 0.3193(8) 0.0599(3) 0.0470(15) Uani 1 d . .
B2 B 1 0.8526(9) 0.75 0.0345(17) Uani 1 d S .
B3 B 0.75 0.25 0.5 0.072(4) Uani 1 d S .

loop_
_atom_site_aniso_label
_atom_site_aniso_U_11
_atom_site_aniso_U_22
_atom_site_aniso_U_33
_atom_site_aniso_U_23
_atom_site_aniso_U_13
_atom_site_aniso_U_12
F7 0.049(4) 0.062(4) 0.047(4) 0.014(3) 0.035(4) 0.024(3)
F8 0.121(9) 0.096(7) 0.086(6) -0.052(5) 0.069(7) -0.027(6)
F9 0.045(4) 0.083(6) 0.065(5) 0.022(4) 0.044(4) 0.015(3)
F10 0.057(4) 0.065(5) 0.079(5) 0.028(4) 0.057(4) 0.022(3)
C1 0.041(3) 0.035(3) 0.033(3) -0.008(2) 0.026(2) -0.006(2)
C2 0.044(3) 0.029(3) 0.046(3) -0.005(2) 0.032(3) -0.008(2)
C3 0.042(3) 0.026(2) 0.044(3) 0.002(2) 0.034(3) -0.001(2)
C4 0.030(2) 0.024(2) 0.037(2) 0.0003(18) 0.026(2) -0.0004(17)
C5 0.044(3) 0.028(2) 0.044(3) 0.004(2) 0.036(3) 0.004(2)
C6 0.043(3) 0.031(2) 0.036(2) 0.005(2) 0.031(2) 0.006(2)
C7 0.043(3) 0.028(2) 0.035(2) -0.001(2) 0.032(2) 0.000(2)
C8 0.035(3) 0.023(2) 0.035(2) 0.0016(18) 0.026(2) 0.0007(18)
C9 0.051(3) 0.027(2) 0.048(3) -0.013(2) 0.041(3) -0.011(2)
C10 0.057(3) 0.025(2) 0.057(3) -0.002(2) 0.047(3) -0.006(2)
C11 0.047(3) 0.024(2) 0.046(3) -0.002(2) 0.039(3) -0.0040(19)
C12 0.064(4) 0.032(3) 0.048(3) 0.008(2) 0.046(3) 0.007(2)
C13 0.056(3) 0.039(3) 0.042(3) -0.001(2) 0.041(3) 0.002(2)
C14 0.048(3) 0.038(3) 0.051(3) -0.002(2) 0.042(3) -0.002(2)
C15 0.064(4) 0.044(3) 0.059(3) 0.000(3) 0.053(3) 0.003(3)
C16 0.077(4) 0.037(3) 0.069(4) 0.003(3) 0.063(4) 0.004(3)
C17 0.068(4) 0.047(3) 0.071(4) 0.012(3) 0.057(4) 0.015(3)
C18 0.040(3) 0.056(4) 0.052(3) 0.006(3) 0.033(3) 0.005(2)
C19 0.040(3) 0.042(3) 0.050(3) -0.002(2) 0.035(3) -0.003(2)
C20 0.048(3) 0.050(3) 0.054(3) 0.006(3) 0.042(3) 0.005(2)
C21 0.042(3) 0.056(4) 0.050(3) 0.006(3) 0.034(3) 0.008(3)
C22 0.039(3) 0.049(3) 0.042(3) 0.012(2) 0.029(3) 0.010(2)
C23 0.035(3) 0.026(2) 0.034(2) 0.0023(19) 0.027(2) 0.0013(18)
C24 0.041(3) 0.038(3) 0.031(2) 0.002(2) 0.027(2) 0.001(2)
C25 0.047(3) 0.048(3) 0.042(3) 0.001(2) 0.037(3) -0.004(2)
C26 0.040(3) 0.065(4) 0.039(3) -0.002(3) 0.033(3) -0.008(2)
C27 0.034(3) 0.039(3) 0.031(2) -0.002(2) 0.025(2) -0.005(2)
C28 0.034(3) 0.073(4) 0.034(3) -0.004(3) 0.025(3) -0.002(3)
C29 0.038(3) 0.070(4) 0.029(3) 0.006(3) 0.022(3) 0.004(3)
C30 0.046(3) 0.032(2) 0.035(3) -0.003(2) 0.032(2) -0.002(2)
C31 0.056(4) 0.079(4) 0.052(3) 0.013(3) 0.045(3) 0.004(3)
C32 0.059(4) 0.088(5) 0.053(3) 0.012(3) 0.048(3) 0.007(3)
C33 0.049(3) 0.069(4) 0.039(3) 0.001(3) 0.034(3) 0.012(3)
C34 0.061(4) 0.048(3) 0.043(3) -0.002(3) 0.040(3) 0.007(3)
C35 0.065(4) 0.063(4) 0.054(4) -0.006(3) 0.045(4) 0.002(3)
C36 0.066(4) 0.063(4) 0.047(4) -0.002(3) 0.036(4) 0.010(3)
C37 0.064(4) 0.065(4) 0.045(4) 0.002(3) 0.034(4) 0.014(3)
C38 0.061(4) 0.067(4) 0.049(3) 0.008(3) 0.043(3) 0.009(3)
N1 0.039(2) 0.027(2) 0.035(2) 0.0027(16) 0.029(2) 0.0024(16)
N2 0.039(2) 0.0259(19) 0.037(2) 0.0014(16) 0.030(2) 0.0010(16)
N3 0.035(2) 0.0271(19) 0.034(2) 0.0030(16) 0.0269(19) 0.0005(15)
N4 0.043(2) 0.0213(18) 0.038(2) -0.0016(16) 0.032(2) 0.0001(16)
N5 0.053(3) 0.026(2) 0.048(2) -0.0012(18) 0.044(2) -0.0006(17)
N6 0.046(3) 0.040(2) 0.046(2) 0.0037(19) 0.039(2) 0.0021(19)
N7 0.038(2) 0.035(2) 0.034(2) 0.0025(17) 0.027(2) 0.0040(17)
N8 0.037(2) 0.0251(19) 0.030(2) -0.0014(16) 0.0256(19) -0.0023(16)
N9 0.030(2) 0.045(2) 0.030(2) -0.0001(17) 0.022(2) -0.0010(17)
N10 0.038(2) 0.0261(19) 0.034(2) -0.0009(16) 0.029(2) -0.0030(16)
F1 0.054(2) 0.062(2) 0.089(3) 0.015(2) 0.043(2) 0.0029(18)
F2 0.127(4) 0.035(2) 0.047(2) 0.0089(16) 0.033(2) 0.000(2)
F3 0.079(3) 0.307(8) 0.067(3) -0.054(4) 0.061(3) -0.021(4)
F4 0.0492(19) 0.058(2) 0.054(2) -0.0171(15) 0.0382(18) -0.0058(15)
F5 0.080(2) 0.0420(18) 0.077(2) -0.0221(16) 0.069(2) -0.0245(16)
F6 0.0492(17) 0.0369(16) 0.0423(15) 0.0070(12) 0.0371(15) 0.0015(12)
Fe1 0.0408(4) 0.0268(4) 0.0356(4) 0.0009(3) 0.0316(4) -0.0002(3)
B1 0.057(4) 0.047(4) 0.054(4) -0.011(3) 0.047(4) -0.006(3)
B2 0.050(5) 0.020(3) 0.046(5) 0 0.040(4) 0
B3 0.060(7) 0.092(9) 0.086(8) -0.040(7) 0.061(7) -0.014(6)

loop_
_atom_type_symbol
_atom_type_description
_atom_type_scat_dispersion_real
_atom_type_scat_dispersion_imag
_atom_type_scat_source
C C 0.0033 0.0016 'International Tables Vol C Tables 4.2.6.8 and 6.1.1.4'
H H 0 0 'International Tables Vol C Tables 4.2.6.8 and 6.1.1.4'
C C 0.0033 0.0016 'International Tables Vol C Tables 4.2.6.8 and 6.1.1.4'
N N 0.0061 0.0033 'International Tables Vol C Tables 4.2.6.8 and 6.1.1.4'
F F 0.0171 0.0103 'International Tables Vol C Tables 4.2.6.8 and 6.1.1.4'
Fe Fe 0.3463 0.8444 'International Tables Vol C Tables 4.2.6.8 and 6.1.1.4'
B B 0.0013 0.0007 'International Tables Vol C Tables 4.2.6.8 and 6.1.1.4'
V V 0.3005 0.5294 'International Tables Vol C Tables 4.2.6.8 and 6.1.1.4'

loop_
_geom_angle_atom_site_label_1
_geom_angle_atom_site_label_2
_geom_angle_atom_site_label_3
_geom_angle
_geom_angle_site_symmetry_1
_geom_angle_site_symmetry_3
F8 F7 B3 56.6(4) 7_656 .
B3 F8 F7 62.9(5) . 7_656
N1 C1 C2 111.6(4) . .
N1 C1 H1 124.2 . .
C2 C1 H1 124.2 . .
C3 C2 C1 105.2(4) . .
C3 C2 H2 127.4 . .
C1 C2 H2 127.4 . .
N2 C3 C2 107.6(4) . .
N2 C3 H3 126.2 . .
C2 C3 H3 126.2 . .
N3 C4 C5 123.0(4) . .
N3 C4 N2 112.3(4) . .
C5 C4 N2 124.7(4) . .
C4 C5 C6 117.8(4) . .
C4 C5 H4 121.1 . .
C6 C5 H4 121.1 . .
C7 C6 C5 119.6(4) . .
C7 C6 C12 120.7(4) . .
C5 C6 C12 119.6(4) . .
C8 C7 C6 117.3(4) . .
C8 C7 H5 121.3 . .
C6 C7 H5 121.3 . .
N3 C8 C7 124.8(4) . .
N3 C8 N4 112.1(4) . .
C7 C8 N4 123.1(4) . .
N4 C9 C10 107.1(4) . .
N4 C9 H6 126.4 . .
C10 C9 H6 126.4 . .
C9 C10 C11 106.4(4) . .
C9 C10 H7 126.8 . .
C11 C10 H7 126.8 . .
N5 C11 C10 110.4(4) . .
N5 C11 H8 124.8 . .
C10 C11 H8 124.8 . .
C13 C12 C6 128.6(5) . .
C13 C12 H9 115.7 . .
C6 C12 H9 115.7 . .
C12 C13 C14 128.8(5) . .
C12 C13 H10 115.6 . .
C14 C13 H10 115.6 . .
C19 C14 C15 118.2(5) . .
C19 C14 C13 120.3(5) . .
C15 C14 C13 121.4(5) . .
C16 C15 C14 121.1(6) . .
C16 C15 H11 119.5 . .
C14 C15 H11 119.5 . .
C15 C16 C17 120.2(5) . .
C15 C16 H12 119.9 . .
C17 C16 H12 119.9 . .
C16 C17 C18 120.3(5) . .
C16 C17 H13 119.9 . .
C18 C17 H13 119.9 . .
C17 C18 C19 119.9(6) . .
C17 C18 H14 120.1 . .
C19 C18 H14 120.1 . .
C18 C19 C14 120.4(5) . .
C18 C19 H15 119.8 . .
C14 C19 H15 119.8 . .
N6 C20 C21 110.9(5) . .
N6 C20 H16 124.5 . .
C21 C20 H16 124.5 . .
C22 C21 C20 106.1(5) . .
C22 C21 H17 126.9 . .
C20 C21 H17 126.9 . .
C21 C22 N7 106.5(5) . .
C21 C22 H18 126.7 . .
N7 C22 H18 126.7 . .
N8 C23 C24 123.1(4) . .
N8 C23 N7 112.9(4) . .
C24 C23 N7 123.9(4) . .
C23 C24 C25 118.6(4) . .
C23 C24 H19 120.7 . .
C25 C24 H19 120.7 . .
C26 C25 C24 118.5(4) . .
C26 C25 C31 120.2(5) . .
C24 C25 C31 121.2(5) . .
C27 C26 C25 118.0(5) . .
C27 C26 H20 121 . .
C25 C26 H20 121 . .
N8 C27 C26 123.7(4) . .
N8 C27 N9 112.6(4) . .
C26 C27 N9 123.7(4) . .
N9 C28 C29 107.3(5) . .
N9 C28 H21 126.3 . .
C29 C28 H21 126.3 . .
C28 C29 C30 105.6(5) . .
C28 C29 H22 127.2 . .
C30 C29 H22 127.2 . .
N10 C30 C29 110.5(4) . .
N10 C30 H23 124.7 . .
C29 C30 H23 124.7 . .
C32 C31 C25 129.6(6) . .
C32 C31 H24 115.2 . .
C25 C31 H24 115.2 . .
C31 C32 C33 128.5(6) . .
C31 C32 H25 115.7 . .
C33 C32 H25 115.7 . .
C34 C33 C38 119.3(6) . .
C34 C33 C32 123.3(5) . .
C38 C33 C32 117.3(6) . .
C33 C34 C35 120.9(6) . .
C33 C34 H26 119.5 . .
C35 C34 H26 119.5 . .
C34 C35 C36 118.9(7) . .
C34 C35 H27 120.5 . .
C36 C35 H27 120.5 . .
C37 C36 C35 120.1(6) . .
C37 C36 H28 120 . .
C35 C36 H28 120 . .
C36 C37 C38 121.1(6) . .
C36 C37 H29 119.4 . .
C38 C37 H29 119.4 . .
C37 C38 C33 119.5(6) . .
C37 C38 H30 120.3 . .
C33 C38 H30 120.3 . .
C1 N1 N2 104.5(4) . .
C1 N1 Fe1 140.2(3) . .
N2 N1 Fe1 115.3(3) . .
C3 N2 N1 111.2(4) . .
C3 N2 C4 130.3(4) . .
N1 N2 C4 118.4(4) . .
C8 N3 C4 117.5(4) . .
C8 N3 Fe1 122.3(3) . .
C4 N3 Fe1 120.2(3) . .
C9 N4 N5 110.6(4) . .
C9 N4 C8 131.4(4) . .
N5 N4 C8 118.0(4) . .
C11 N5 N4 105.5(4) . .
C11 N5 Fe1 138.4(3) . .
N4 N5 Fe1 114.5(3) . .
C20 N6 N7 105.1(4) . .
C20 N6 Fe1 140.3(4) . .
N7 N6 Fe1 114.3(3) . .
C22 N7 N6 111.3(4) . .
C22 N7 C23 129.9(4) . .
N6 N7 C23 118.5(4) . .
C27 N8 C23 118.0(4) . .
C27 N8 Fe1 121.9(3) . .
C23 N8 Fe1 119.8(3) . .
C28 N9 N10 111.1(4) . .
C28 N9 C27 130.3(4) . .
N10 N9 C27 118.5(4) . .
C30 N10 N9 105.4(4) . .
C30 N10 Fe1 140.2(3) . .
N9 N10 Fe1 113.9(3) . .
N8 Fe1 N3 154.60(15) . .
N8 Fe1 N1 129.30(14) . .
N3 Fe1 N1 73.66(14) . .
N8 Fe1 N6 74.10(16) . .
N3 Fe1 N6 118.88(15) . .
N1 Fe1 N6 95.48(15) . .
N8 Fe1 N5 85.33(14) . .
N3 Fe1 N5 72.18(14) . .
N1 Fe1 N5 145.35(14) . .
N6 Fe1 N5 95.83(16) . .
N8 Fe1 N10 72.82(14) . .
N3 Fe1 N10 93.04(14) . .
N1 Fe1 N10 102.80(14) . .
N6 Fe1 N10 146.75(15) . .
N5 Fe1 N10 84.74(14) . .
F3 B1 F2 115.9(6) . .
F3 B1 F1 106.2(5) . .
F2 B1 F1 106.2(5) . .
F3 B1 F4 109.1(5) . .
F2 B1 F4 110.3(5) . .
F1 B1 F4 109.0(5) . .
F5 B2 F5 109.8(6) . 2_756
F5 B2 F6 109.24(18) . 2_756
F5 B2 F6 109.06(17) 2_756 2_756
F5 B2 F6 109.06(17) . .
F5 B2 F6 109.24(18) 2_756 .
F6 B2 F6 110.4(5) 2_756 .
F8 B3 F8 180.0(11) 7_656 .
F8 B3 F7 119.5(6) 7_656 7_656
F8 B3 F7 60.5(6) . 7_656
F8 B3 F7 60.5(6) 7_656 .
F8 B3 F7 119.5(6) . .
F7 B3 F7 180.0(7) 7_656 .
F8 B3 F9 61.0(6) 7_656 7_656
F8 B3 F9 119.0(6) . 7_656
F7 B3 F9 69.2(4) 7_656 7_656
F7 B3 F9 110.8(4) . 7_656
F8 B3 F9 119.0(6) 7_656 .
F8 B3 F9 61.0(6) . .
F7 B3 F9 110.8(4) 7_656 .
F7 B3 F9 69.2(4) . .
F9 B3 F9 180.0(6) 7_656 .
F8 B3 F10 104.7(6) 7_656 7_656
F8 B3 F10 75.3(6) . 7_656
F7 B3 F10 99.0(4) 7_656 7_656
F7 B3 F10 81.0(4) . 7_656
F9 B3 F10 81.2(4) 7_656 7_656
F9 B3 F10 98.8(4) . 7_656
F8 B3 F10 75.3(6) 7_656 .
F8 B3 F10 104.7(6) . .
F7 B3 F10 81.0(4) 7_656 .
F7 B3 F10 99.0(4) . .
F9 B3 F10 98.8(4) 7_656 .
F9 B3 F10 81.2(4) . .
F10 B3 F10 180.0(6) 7_656 .

loop_
_geom_bond_atom_site_label_1
_geom_bond_atom_site_label_2
_geom_bond_distance
_geom_bond_site_symmetry_2
F7 F8 1.299(12) 7_656
F7 B3 1.329(6) .
F8 B3 1.248(8) .
F8 F7 1.299(12) 7_656
F9 B3 1.400(7) .
F10 B3 1.635(7) .
C1 N1 1.345(6) .
C1 C2 1.403(7) .
C1 H1 0.95 .
C2 C3 1.369(7) .
C2 H2 0.95 .
C3 N2 1.363(6) .
C3 H3 0.95 .
C4 N3 1.342(5) .
C4 C5 1.383(6) .
C4 N2 1.410(6) .
C5 C6 1.400(7) .
C5 H4 0.95 .
C6 C7 1.389(7) .
C6 C12 1.474(7) .
C7 C8 1.371(6) .
C7 H5 0.95 .
C8 N3 1.329(6) .
C8 N4 1.422(6) .
C9 N4 1.358(6) .
C9 C10 1.360(7) .
C9 H6 0.95 .
C10 C11 1.392(7) .
C10 H7 0.95 .
C11 N5 1.337(6) .
C11 H8 0.95 .
C12 C13 1.334(7) .
C12 H9 0.95 .
C13 C14 1.474(7) .
C13 H10 0.95 .
C14 C19 1.398(7) .
C14 C15 1.406(7) .
C15 C16 1.375(7) .
C15 H11 0.95 .
C16 C17 1.376(8) .
C16 H12 0.95 .
C17 C18 1.387(8) .
C17 H13 0.95 .
C18 C19 1.395(7) .
C18 H14 0.95 .
C19 H15 0.95 .
C20 N6 1.332(6) .
C20 C21 1.415(7) .
C20 H16 0.95 .
C21 C22 1.366(8) .
C21 H17 0.95 .
C22 N7 1.374(6) .
C22 H18 0.95 .
C23 N8 1.336(5) .
C23 C24 1.378(6) .
C23 N7 1.402(6) .
C24 C25 1.403(7) .
C24 H19 0.95 .
C25 C26 1.395(7) .
C25 C31 1.478(7) .
C26 C27 1.385(6) .
C26 H20 0.95 .
C27 N8 1.334(6) .
C27 N9 1.415(6) .
C28 N9 1.357(6) .
C28 C29 1.361(7) .
C28 H21 0.95 .
C29 C30 1.416(7) .
C29 H22 0.95 .
C30 N10 1.329(6) .
C30 H23 0.95 .
C31 C32 1.331(8) .
C31 H24 0.95 .
C32 C33 1.497(9) .
C32 H25 0.95 .
C33 C34 1.400(8) .
C33 C38 1.411(8) .
C34 C35 1.401(8) .
C34 H26 0.95 .
C35 C36 1.408(9) .
C35 H27 0.95 .
C36 C37 1.386(10) .
C36 H28 0.95 .
C37 C38 1.389(9) .
C37 H29 0.95 .
C38 H30 0.95 .
N1 N2 1.374(5) .
N1 Fe1 2.150(4) .
N3 Fe1 2.145(4) .
N4 N5 1.368(5) .
N5 Fe1 2.217(4) .
N6 N7 1.378(5) .
N6 Fe1 2.157(4) .
N8 Fe1 2.129(4) .
N9 N10 1.371(5) .
N10 Fe1 2.219(4) .
F1 B1 1.389(7) .
F2 B1 1.343(7) .
F3 B1 1.334(7) .
F4 B1 1.396(8) .
F5 B2 1.387(5) .
F6 B2 1.401(5) .
B2 F5 1.387(5) 2_756
B2 F6 1.401(5) 2_756
B3 F8 1.248(8) 7_656
B3 F7 1.329(6) 7_656
B3 F9 1.400(7) 7_656
B3 F10 1.635(7) 7_656
